data_4123974
loop_
_publ_author_name
'Wang, C.'
'Li, Y.-Q.'
'Bu Xianhui'
'Zheng, N.-F.'
'Feng, P.-Y.'
'Zivkovic, O.'
'Yang, C.-S.'

_publ_section_title
;
 Three-dimensional superlattices built from (M4 In16 S33)(10-) (M= Mn, Co,
 Zn, Cd) supertetrahedral clusters
;
_journal_name_full 'Journal of the American Chemical Society'
_journal_page_first 11506
_journal_page_last 11507
_journal_volume 123
_journal_year 2001
_chemical_formula_sum 'Cd4 In16 S33'
_chemical_name_systematic '(Cd4 In16 S33) ((C5 H9 N H)2 (C H2)3)'
_space_group_IT_number 122
_symmetry_space_group_name_Hall 'I -4 2bw'
_symmetry_space_group_name_H-M 'I -4 2 d'
_cell_angle_alpha 90
_cell_angle_beta 90
_cell_angle_gamma 90
_cell_formula_units_Z 8
_cell_length_a 42.122
_cell_length_b 42.122
_cell_length_c 16.703
_cell_volume 29635.513
_citation_journal_id_ASTM JACSAT
_cod_data_source_file Wang_JACSAT_2001_1105.cif
_cod_data_source_block Cd4In16S33
_cod_original_cell_volume 29635.51
_cod_database_code 4123974

loop_
_symmetry_equiv_pos_as_xyz
x,y,z
y,-x,-z
-x,-y,z
-y,x,-z
x,-y+1/2,-z+1/4
-y+1/2,-x,z+3/4
-x,y+1/2,-z+1/4
y+1/2,x,z+3/4
x+1/2,y+1/2,z+1/2
y+1/2,-x+1/2,-z+1/2
-x+1/2,-y+1/2,z+1/2
-y+1/2,x+1/2,-z+1/2
x+1/2,-y+1,-z+3/4
-y+1,-x+1/2,z+5/4
-x+1/2,y+1,-z+3/4
y+1,x+1/2,z+5/4

loop_
_atom_site_label
_atom_site_type_symbol
_atom_site_fract_x
_atom_site_fract_y
_atom_site_fract_z
_atom_site_occupancy
_atom_site_U_iso_or_equiv
S2 S-2 0.4916 0.2396 0.5047 1 0.0
S11 S-2 0.4229 0.2177 0.3463 1 0.0
In5 In+3 0.5237 0.2573 0.3924 1 0.0
In1 In+3 0.4561 0.2329 0.2343 1 0.0
S14 S-2 0.5586 0.2871 0.8974 1 0.0
S9 S-2 0.6827 0.4256 0.3121 1 0.0
In6 In+3 0.6593 0.2928 0.1752 1 0.0
S8 S-2 0.4914 0.3487 0.84 1 0.0
Cd1 Cd+2 0.5231 0.2949 0.1713 1 0.0
S10 S-2 0.6245 0.3622 0.3769 1 0.0
In2 In+3 0.5918 0.3194 0.3311 1 0.0
S16 S-2 0.4885 0.2778 0.2847 1 0.0
In8 In+3 0.6557 0.3786 0.26 1 0.0
S3 S-2 0.5572 0.3011 0.4382 1 0.0
In3 In+3 0.5895 0.3554 0.1086 1 0.0
S7 S-2 0.6239 0.399 0.1471 1 0.0
S12 S-2 0.6267 0.2251 -0.0412 1 0.0
S13 S-2 0.5556 0.3401 0.2231 1 0.0
S18 S-2 0.5573 0.25 0.125 1 0.0
S5 S-2 0.5576 0.3731 -0.0028 1 0.0
In7 In+3 0.458 0.1961 0.4474 1 0.0
S1 S-2 0.423 0.25 0.125 1 0.0
S6 S-2 0.6921 0.25 0.125 1 0.0
S4 S-2 0.6924 0.3375 0.2144 1 0.0
S15 S-2 0.625 0.3123 0.0624 1 0.0
S17 S-2 0.4879 0.1863 0.1905 1 0.0
Cd2 Cd+2 0.5916 0.2678 0.011 1 0.0
In4 In+3 0.5239 0.3303 -0.0508 1 0.0
